data_7107506
loop_
_publ_author_name
'Gang Zhao'
'Shan Qian'

_publ_section_title
;
 Total synthesis of (+)-chloranthalactone F
;
_journal_name_full Chem.Commun.
_journal_page_first 3530
_journal_paper_doi 10.1039/c2cc17882f
_journal_volume 48
_journal_year 2012
_chemical_absolute_configuration ad
_chemical_formula_sum 'C16 H22 O2'
_chemical_formula_weight 246.34
_chemical_name_systematic
;
?
;
_space_group_IT_number 19
_symmetry_cell_setting orthorhombic
_symmetry_space_group_name_Hall 'P 2ac 2ab'
_symmetry_space_group_name_H-M 'P 21 21 21'
_atom_sites_solution_hydrogens geom
_atom_sites_solution_primary direct
_atom_sites_solution_secondary difmap
_audit_creation_method SHELXL-97
_cell_angle_alpha 90.00
_cell_angle_beta 90.00
_cell_angle_gamma 90.00
_cell_formula_units_Z 4
_cell_length_a 7.0704(14)
_cell_length_b 9.5189(19)
_cell_length_c 20.411(4)
_cell_measurement_reflns_used 2947
_cell_measurement_temperature 293(2)
_cell_measurement_theta_max 47.840
_cell_measurement_theta_min 4.722
_cell_volume 1373.7(5)
_computing_cell_refinement 'Bruker SMART'
_computing_data_collection 'Bruker SMART'
_computing_data_reduction 'Bruker SHELXTL'
_computing_molecular_graphics 'Bruker SHELXTL'
_computing_publication_material 'Bruker SHELXTL'
_computing_structure_refinement 'SHELXL-97 (Sheldrick, 1997)'
_computing_structure_solution 'SHELXS-97 (Sheldrick, 1990)'
_diffrn_ambient_temperature 293(2)
_diffrn_measured_fraction_theta_full 0.996
_diffrn_measured_fraction_theta_max 0.996
_diffrn_measurement_device_type 'CCD area detector'
_diffrn_measurement_method 'phi and omega scans'
_diffrn_radiation_monochromator graphite
_diffrn_radiation_source 'fine-focus sealed tube'
_diffrn_radiation_type MoK\a
_diffrn_radiation_wavelength 0.71073
_diffrn_reflns_av_R_equivalents 0.0215
_diffrn_reflns_av_sigmaI/netI 0.0267
_diffrn_reflns_limit_h_max 8
_diffrn_reflns_limit_h_min -8
_diffrn_reflns_limit_k_max 8
_diffrn_reflns_limit_k_min -11
_diffrn_reflns_limit_l_max 24
_diffrn_reflns_limit_l_min -24
_diffrn_reflns_number 7496
_diffrn_reflns_theta_full 25.99
_diffrn_reflns_theta_max 25.99
_diffrn_reflns_theta_min 2.36
_exptl_absorpt_coefficient_mu 0.077
_exptl_absorpt_correction_T_max 1.00000
_exptl_absorpt_correction_T_min 0.81112
_exptl_absorpt_correction_type empirical
_exptl_absorpt_process_details sadabs
_exptl_crystal_colour colorless
_exptl_crystal_density_diffrn 1.191
_exptl_crystal_density_method 'not measured'
_exptl_crystal_description prismatic
_exptl_crystal_F_000 536
_exptl_crystal_size_max 0.369
_exptl_crystal_size_mid 0.311
_exptl_crystal_size_min 0.269
_refine_diff_density_max 0.157
_refine_diff_density_min -0.152
_refine_diff_density_rms 0.033
_refine_ls_abs_structure_details 'Flack H D (1983), Acta Cryst. A39, 876-881'
_refine_ls_abs_structure_Flack 1.8(13)
_refine_ls_extinction_method none
_refine_ls_goodness_of_fit_ref 1.051
_refine_ls_hydrogen_treatment constr
_refine_ls_matrix_type full
_refine_ls_number_parameters 166
_refine_ls_number_reflns 2691
_refine_ls_number_restraints 0
_refine_ls_restrained_S_all 1.051
_refine_ls_R_factor_all 0.0437
_refine_ls_R_factor_gt 0.0390
_refine_ls_shift/su_max 0.016
_refine_ls_shift/su_mean 0.001
_refine_ls_structure_factor_coef Fsqd
_refine_ls_weighting_details 'calc w=1/[\s^2^(Fo^2^)+(0.0688P)^2^+0.0256P] where P=(Fo^2^+2Fc^2^)/3'
_refine_ls_weighting_scheme calc
_refine_ls_wR_factor_gt 0.1004
_refine_ls_wR_factor_ref 0.1045
_reflns_number_gt 2428
_reflns_number_total 2691
_reflns_threshold_expression >2sigma(I)
_cod_data_source_file c2cc17882f.txt
_cod_data_source_block cd211194
_cod_original_sg_symbol_H-M P2(1)2(1)2(1)
_cod_database_code 7107506

loop_
_symmetry_equiv_pos_as_xyz
'x, y, z'
'-x+1/2, -y, z+1/2'
'-x, y+1/2, -z+1/2'
'x+1/2, -y+1/2, -z'

loop_
_atom_site_label
_atom_site_type_symbol
_atom_site_fract_x
_atom_site_fract_y
_atom_site_fract_z
_atom_site_U_iso_or_equiv
_atom_site_adp_type
_atom_site_occupancy
_atom_site_symmetry_multiplicity
_atom_site_calc_flag
_atom_site_refinement_flags
O1 O 1.15636(16) 0.43721(12) 0.90479(6) 0.0525(3) Uani 1 1 d .
O2 O 1.00990(17) 0.64383(11) 0.90074(6) 0.0550(3) Uani 1 1 d .
C1 C 0.6244(2) 0.04071(16) 0.86831(7) 0.0396(3) Uani 1 1 d .
C2 C 0.5498(2) -0.05734(18) 0.81436(7) 0.0493(4) Uani 1 1 d .
H2 H 0.4178 -0.0472 0.8005 0.059 Uiso 1 1 calc R
C3 C 0.6462(3) -0.19404(18) 0.80229(9) 0.0551(4) Uani 1 1 d .
H3A H 0.5740 -0.2677 0.7810 0.066 Uiso 1 1 calc R
H3B H 0.7357 -0.2267 0.8349 0.066 Uiso 1 1 calc R
C4 C 0.7005(2) -0.06854(18) 0.76204(7) 0.0510(4) Uani 1 1 d .
H4 H 0.6623 -0.0651 0.7159 0.061 Uiso 1 1 calc R
C5 C 0.8625(2) 0.02169(16) 0.78430(6) 0.0415(4) Uani 1 1 d .
C6 C 0.7767(2) 0.12509(15) 0.83124(7) 0.0380(3) Uani 1 1 d .
H6 H 0.7061 0.1912 0.8037 0.046 Uiso 1 1 calc R
C7 C 0.8975(2) 0.21603(16) 0.87509(7) 0.0399(3) Uani 1 1 d .
H7A H 0.9884 0.2677 0.8489 0.048 Uiso 1 1 calc R
H7B H 0.9667 0.1576 0.9058 0.048 Uiso 1 1 calc R
C8 C 0.7717(2) 0.31807(15) 0.91232(7) 0.0388(3) Uani 1 1 d .
C9 C 0.5803(2) 0.26213(17) 0.93512(9) 0.0506(4) Uani 1 1 d .
H9A H 0.4945 0.3413 0.9386 0.061 Uiso 1 1 calc R
H9B H 0.5965 0.2242 0.9789 0.061 Uiso 1 1 calc R
C10 C 0.4834(2) 0.14944(17) 0.89325(8) 0.0489(4) Uani 1 1 d .
H10A H 0.3870 0.1028 0.9192 0.059 Uiso 1 1 calc R
H10B H 0.4216 0.1939 0.8562 0.059 Uiso 1 1 calc R
C11 C 0.7055(3) -0.04209(17) 0.92607(7) 0.0493(4) Uani 1 1 d .
H11A H 0.8157 -0.0928 0.9120 0.074 Uiso 1 1 calc R
H11B H 0.6123 -0.1071 0.9419 0.074 Uiso 1 1 calc R
H11C H 0.7396 0.0217 0.9606 0.074 Uiso 1 1 calc R
C12 C 1.0393(2) 0.0162(2) 0.76458(8) 0.0548(5) Uani 1 1 d .
H12A H 1.1265 0.0814 0.7800 0.066 Uiso 1 1 calc R
H12B H 1.0772 -0.0529 0.7352 0.066 Uiso 1 1 calc R
C13 C 0.8221(2) 0.44949(16) 0.92683(7) 0.0407(3) Uani 1 1 d .
C14 C 0.6940(3) 0.55140(18) 0.96217(9) 0.0567(4) Uani 1 1 d .
H14A H 0.6008 0.5868 0.9322 0.085 Uiso 1 1 calc R
H14B H 0.7677 0.6281 0.9790 0.085 Uiso 1 1 calc R
H14C H 0.6322 0.5041 0.9978 0.085 Uiso 1 1 calc R
C15 C 1.0130(2) 0.50414(15) 0.90962(7) 0.0401(3) Uani 1 1 d .
C16 C 1.1861(3) 0.7073(2) 0.88243(11) 0.0674(5) Uani 1 1 d .
H16A H 1.2774 0.6923 0.9165 0.101 Uiso 1 1 calc R
H16B H 1.1680 0.8063 0.8761 0.101 Uiso 1 1 calc R
H16C H 1.2307 0.6657 0.8425 0.101 Uiso 1 1 calc R

loop_
_atom_site_aniso_label
_atom_site_aniso_U_11
_atom_site_aniso_U_22
_atom_site_aniso_U_33
_atom_site_aniso_U_23
_atom_site_aniso_U_13
_atom_site_aniso_U_12
O1 0.0426(6) 0.0505(6) 0.0645(7) -0.0030(5) -0.0026(5) 0.0068(6)
O2 0.0507(7) 0.0390(6) 0.0752(7) 0.0033(5) 0.0036(6) 0.0005(6)
C1 0.0342(7) 0.0397(8) 0.0447(7) 0.0040(6) 0.0016(6) 0.0022(6)
C2 0.0362(8) 0.0559(9) 0.0557(9) -0.0005(8) -0.0048(7) -0.0037(8)
C3 0.0549(10) 0.0512(9) 0.0592(9) -0.0075(8) -0.0020(8) -0.0071(8)
C4 0.0498(10) 0.0609(10) 0.0422(8) -0.0033(7) -0.0052(7) -0.0059(9)
C5 0.0433(8) 0.0468(8) 0.0345(7) 0.0017(6) -0.0025(6) 0.0006(7)
C6 0.0342(8) 0.0413(8) 0.0385(7) 0.0062(6) -0.0002(6) 0.0036(6)
C7 0.0357(8) 0.0393(7) 0.0447(7) -0.0010(6) 0.0037(6) 0.0037(6)
C8 0.0393(8) 0.0386(8) 0.0385(7) 0.0071(6) 0.0040(6) 0.0080(6)
C9 0.0455(9) 0.0444(9) 0.0621(9) 0.0004(7) 0.0156(8) 0.0070(7)
C10 0.0357(8) 0.0488(9) 0.0622(9) 0.0067(7) 0.0084(7) 0.0042(7)
C11 0.0583(10) 0.0456(8) 0.0440(8) 0.0058(6) 0.0037(7) 0.0060(8)
C12 0.0483(10) 0.0624(11) 0.0538(9) -0.0149(8) 0.0058(7) 0.0008(8)
C13 0.0448(9) 0.0399(8) 0.0373(7) 0.0035(6) 0.0035(6) 0.0091(7)
C14 0.0596(11) 0.0439(9) 0.0667(10) -0.0029(8) 0.0140(9) 0.0091(8)
C15 0.0457(9) 0.0397(8) 0.0349(7) -0.0025(6) -0.0033(6) 0.0054(7)
C16 0.0580(12) 0.0510(10) 0.0932(14) -0.0066(10) 0.0067(11) -0.0125(9)

loop_
_atom_type_symbol
_atom_type_description
_atom_type_scat_dispersion_real
_atom_type_scat_dispersion_imag
_atom_type_scat_source
C C 0.0033 0.0016 'International Tables Vol C Tables 4.2.6.8 and 6.1.1.4'
H H 0.0000 0.0000 'International Tables Vol C Tables 4.2.6.8 and 6.1.1.4'
O O 0.0106 0.0060 'International Tables Vol C Tables 4.2.6.8 and 6.1.1.4'

loop_
_geom_angle_atom_site_label_1
_geom_angle_atom_site_label_2
_geom_angle_atom_site_label_3
_geom_angle
C15 O2 C16 115.99(14)
C10 C1 C11 109.74(12)
C10 C1 C2 115.30(13)
C11 C1 C2 111.59(13)
C10 C1 C6 105.48(12)
C11 C1 C6 112.61(13)
C2 C1 C6 101.79(12)
C3 C2 C4 59.95(11)
C3 C2 C1 119.49(14)
C4 C2 C1 107.90(13)
C3 C2 H2 118.3
C4 C2 H2 118.3
C1 C2 H2 118.3
C2 C3 C4 60.78(11)
C2 C3 H3A 117.7
C4 C3 H3A 117.7
C2 C3 H3B 117.7
C4 C3 H3B 117.7
H3A C3 H3B 114.8
C3 C4 C5 119.01(14)
C3 C4 C2 59.27(11)
C5 C4 C2 106.46(13)
C3 C4 H4 118.8
C5 C4 H4 118.8
C2 C4 H4 118.8
C12 C5 C6 127.29(15)
C12 C5 C4 127.58(15)
C6 C5 C4 105.05(13)
C5 C6 C7 121.69(12)
C5 C6 C1 104.70(12)
C7 C6 C1 113.77(12)
C5 C6 H6 105.1
C7 C6 H6 105.1
C1 C6 H6 105.1
C6 C7 C8 109.35(12)
C6 C7 H7A 109.8
C8 C7 H7A 109.8
C6 C7 H7B 109.8
C8 C7 H7B 109.8
H7A C7 H7B 108.3
C13 C8 C7 123.62(14)
C13 C8 C9 119.74(13)
C7 C8 C9 116.62(13)
C8 C9 C10 118.05(13)
C8 C9 H9A 107.8
C10 C9 H9A 107.8
C8 C9 H9B 107.8
C10 C9 H9B 107.8
H9A C9 H9B 107.1
C1 C10 C9 111.65(13)
C1 C10 H10A 109.3
C9 C10 H10A 109.3
C1 C10 H10B 109.3
C9 C10 H10B 109.3
H10A C10 H10B 108.0
C1 C11 H11A 109.5
C1 C11 H11B 109.5
H11A C11 H11B 109.5
C1 C11 H11C 109.5
H11A C11 H11C 109.5
H11B C11 H11C 109.5
C5 C12 H12A 120.0
C5 C12 H12B 120.0
H12A C12 H12B 120.0
C8 C13 C15 121.16(13)
C8 C13 C14 123.24(15)
C15 C13 C14 115.59(14)
C13 C14 H14A 109.5
C13 C14 H14B 109.5
H14A C14 H14B 109.5
C13 C14 H14C 109.5
H14A C14 H14C 109.5
H14B C14 H14C 109.5
O1 C15 O2 121.89(16)
O1 C15 C13 126.80(14)
O2 C15 C13 111.29(14)
O2 C16 H16A 109.5
O2 C16 H16B 109.5
H16A C16 H16B 109.5
O2 C16 H16C 109.5
H16A C16 H16C 109.5
H16B C16 H16C 109.5

loop_
_geom_bond_atom_site_label_1
_geom_bond_atom_site_label_2
_geom_bond_distance
O1 C15 1.2011(18)
O2 C15 1.3421(19)
O2 C16 1.434(2)
C1 C10 1.524(2)
C1 C11 1.530(2)
C1 C2 1.537(2)
C1 C6 1.542(2)
C2 C3 1.489(2)
C2 C4 1.512(2)
C2 H2 0.9800
C3 C4 1.500(2)
C3 H3A 0.9700
C3 H3B 0.9700
C4 C5 1.502(2)
C4 H4 0.9800
C5 C12 1.315(2)
C5 C6 1.502(2)
C6 C7 1.510(2)
C6 H6 0.9800
C7 C8 1.521(2)
C7 H7A 0.9700
C7 H7B 0.9700
C8 C13 1.334(2)
C8 C9 1.527(2)
C9 C10 1.533(2)
C9 H9A 0.9700
C9 H9B 0.9700
C10 H10A 0.9700
C10 H10B 0.9700
C11 H11A 0.9600
C11 H11B 0.9600
C11 H11C 0.9600
C12 H12A 0.9300
C12 H12B 0.9300
C13 C15 1.489(2)
C13 C14 1.510(2)
C14 H14A 0.9600
C14 H14B 0.9600
C14 H14C 0.9600
C16 H16A 0.9600
C16 H16B 0.9600
C16 H16C 0.9600

loop_
_geom_torsion_atom_site_label_1
_geom_torsion_atom_site_label_2
_geom_torsion_atom_site_label_3
_geom_torsion_atom_site_label_4
_geom_torsion
C10 C1 C2 C3 -159.52(14)
C11 C1 C2 C3 -33.4(2)
C6 C1 C2 C3 86.89(16)
C10 C1 C2 C4 135.44(14)
C11 C1 C2 C4 -98.49(15)
C6 C1 C2 C4 21.84(15)
C1 C2 C3 C4 -94.63(16)
C2 C3 C4 C5 92.71(16)
C1 C2 C4 C3 114.26(15)
C3 C2 C4 C5 -114.37(15)
C1 C2 C4 C5 -0.12(17)
C3 C4 C5 C12 96.9(2)
C2 C4 C5 C12 160.47(17)
C3 C4 C5 C6 -86.14(17)
C2 C4 C5 C6 -22.60(16)
C12 C5 C6 C7 -15.6(2)
C4 C5 C6 C7 167.46(13)
C12 C5 C6 C1 -146.27(17)
C4 C5 C6 C1 36.79(14)
C10 C1 C6 C5 -156.44(12)
C11 C1 C6 C5 83.89(14)
C2 C1 C6 C5 -35.72(14)
C10 C1 C6 C7 68.40(14)
C11 C1 C6 C7 -51.27(16)
C2 C1 C6 C7 -170.88(12)
C5 C6 C7 C8 175.06(12)
C1 C6 C7 C8 -58.23(15)
C6 C7 C8 C13 -144.15(14)
C6 C7 C8 C9 37.48(17)
C13 C8 C9 C10 150.35(14)
C7 C8 C9 C10 -31.21(19)
C11 C1 C10 C9 65.60(16)
C2 C1 C10 C9 -167.38(13)
C6 C1 C10 C9 -55.95(15)
C8 C9 C10 C1 41.11(19)
C7 C8 C13 C15 -2.8(2)
C9 C8 C13 C15 175.54(13)
C7 C8 C13 C14 178.21(14)
C9 C8 C13 C14 -3.5(2)
C16 O2 C15 O1 2.6(2)
C16 O2 C15 C13 -178.62(14)
C8 C13 C15 O1 -28.8(2)
C14 C13 C15 O1 150.25(15)
C8 C13 C15 O2 152.43(14)
C14 C13 C15 O2 -28.50(18)
